data_7158017
loop_
_publ_author_name
'Xiang, Lingling'
'Wu, Haiting'
'Liang, Yunshi'
'Deng, Huiying'
'He, Yiting'
'Xu, Qin'
'Zhang, Jing'

_publ_section_title
;
 Ag(I)-Catalyzed rapid access to 2-amino-4-methylenethiazolines with
 potential applications in bioconjugation chemistry.
;
_journal_issue 18
_journal_name_full 'Organic &amp; biomolecular chemistry'
_journal_page_first 4060
_journal_page_last 4066
_journal_paper_doi 10.1039/d1ob00464f
_journal_volume 19
_journal_year 2021
_chemical_formula_moiety 'C10 H16 N2 S'
_chemical_formula_sum 'C10 H16 N2 S'
_chemical_formula_weight 196.31
_space_group_crystal_system monoclinic
_space_group_IT_number 14
_space_group_name_Hall '-P 2ybc'
_space_group_name_H-M_alt 'P 1 21/c 1'
_atom_sites_solution_hydrogens geom
_atom_sites_solution_primary dual
_audit_creation_date 2021-01-20
_audit_creation_method
;
Olex2 1.3
(compiled 2020.11.12 svn.r5f609507 for OlexSys, GUI svn.r6226)
;
_audit_update_record
;
2021-03-08 deposited with the CCDC.	2021-04-09 downloaded from the CCDC.
;
_cell_angle_alpha 90
_cell_angle_beta 104.890(6)
_cell_angle_gamma 90
_cell_formula_units_Z 4
_cell_length_a 16.845(2)
_cell_length_b 7.2075(11)
_cell_length_c 9.0263(13)
_cell_measurement_reflns_used 4947
_cell_measurement_temperature 190.0
_cell_measurement_theta_max 61.948
_cell_measurement_theta_min 5.841
_cell_volume 1059.1(3)
_computing_cell_refinement 'SAINT V8.40A (Bruker, 2019)'
_computing_data_reduction 'SAINT V8.40A (Bruker, 2019)'
_computing_molecular_graphics 'Olex2 1.3 (Dolomanov et al., 2009)'
_computing_publication_material 'Olex2 1.3 (Dolomanov et al., 2009)'
_computing_structure_refinement 'SHELXL 2018/3 (Sheldrick, 2015)'
_computing_structure_solution 'SHELXT 2018/2 (Sheldrick, 2018)'
_diffrn_ambient_temperature 190.0
_diffrn_measured_fraction_theta_full 0.984
_diffrn_measured_fraction_theta_max 0.969
_diffrn_measurement_device_type 'Bruker D8 VENTURE'
_diffrn_measurement_method '\f and \w scans'
_diffrn_radiation_type GaK\a
_diffrn_radiation_wavelength 1.34139
_diffrn_reflns_av_R_equivalents 0.0445
_diffrn_reflns_av_unetI/netI 0.0442
_diffrn_reflns_Laue_measured_fraction_full 0.984
_diffrn_reflns_Laue_measured_fraction_max 0.969
_diffrn_reflns_limit_h_max 21
_diffrn_reflns_limit_h_min -18
_diffrn_reflns_limit_k_max 9
_diffrn_reflns_limit_k_min -6
_diffrn_reflns_limit_l_max 8
_diffrn_reflns_limit_l_min -11
_diffrn_reflns_number 7889
_diffrn_reflns_point_group_measured_fraction_full 0.984
_diffrn_reflns_point_group_measured_fraction_max 0.969
_diffrn_reflns_theta_full 53.594
_diffrn_reflns_theta_max 61.994
_diffrn_reflns_theta_min 5.841
_diffrn_source_current 2.85
_diffrn_source_power 0.1986735
_diffrn_source_voltage 69.71
_diffrn_standards_number 0
_exptl_absorpt_coefficient_mu 1.547
_exptl_absorpt_correction_T_max 0.7521
_exptl_absorpt_correction_T_min 0.5406
_exptl_absorpt_correction_type multi-scan
_exptl_absorpt_process_details
;
SADABS-2016/2 (Bruker,2016/2) was used for absorption correction.
wR2(int) was 0.1072 before and 0.0619 after correction.
The Ratio of minimum to maximum transmission is 0.7188.
The \l/2 correction factor is Not present.
;
_exptl_crystal_density_diffrn 1.231
_exptl_crystal_description block
_exptl_crystal_F_000 424
_exptl_crystal_size_max 0.12
_exptl_crystal_size_mid 0.1
_exptl_crystal_size_min 0.1
_refine_diff_density_max 0.280
_refine_diff_density_min -0.456
_refine_diff_density_rms 0.053
_refine_ls_extinction_method none
_refine_ls_goodness_of_fit_ref 1.121
_refine_ls_hydrogen_treatment constr
_refine_ls_matrix_type full
_refine_ls_number_parameters 118
_refine_ls_number_reflns 2450
_refine_ls_number_restraints 0
_refine_ls_restrained_S_all 1.121
_refine_ls_R_factor_all 0.0536
_refine_ls_R_factor_gt 0.0454
_refine_ls_shift/su_max 0.001
_refine_ls_shift/su_mean 0.000
_refine_ls_structure_factor_coef Fsqd
_refine_ls_weighting_details 'w=1/[\s^2^(Fo^2^)+(0.0642P)^2^+0.3106P] where P=(Fo^2^+2Fc^2^)/3'
_refine_ls_weighting_scheme calc
_refine_ls_wR_factor_gt 0.1238
_refine_ls_wR_factor_ref 0.1306
_reflns_Friedel_coverage 0.000
_reflns_number_gt 2079
_reflns_number_total 2450
_reflns_threshold_expression 'I > 2\s(I)'
_cod_data_source_file d1ob00464f2.cif
_cod_data_source_block a
_cod_depositor_comments 'Adding full bibliography for 7158017--7158018.cif.'
_cod_database_code 7158017
_shelx_shelxl_version_number 2018/3
_shelx_space_group_comment
;
The symmetry employed for this shelxl refinement is uniquely defined
by the following loop, which should always be used as a source of
symmetry information in preference to the above space-group names.
They are only intended as comments.
;
_shelx_estimated_absorpt_t_max 0.861
_shelx_estimated_absorpt_t_min 0.836
_olex2_refinement_description
;
1. Fixed Uiso
 At 1.2 times of:
  All C(H) groups, All C(H,H) groups, All N(H) groups
2.a Ternary CH refined with riding coordinates:
 C5(H5)
2.b Secondary CH2 refined with riding coordinates:
 C3(H3A,H3B), C6(H6A,H6B), C7(H7A,H7B), C8(H8A,H8B), C9(H9A,H9B), C10(H10A,H10B)
2.c Aromatic/amide H refined with riding coordinates:
 N2(H2)
2.d X=CH2 refined with riding coordinates:
 C1(H1A,H1B)
;
_olex2_submission_special_instructions 'No special instructions were received'

loop_
_space_group_symop_operation_xyz
'x, y, z'
'-x, y+1/2, -z+1/2'
'-x, -y, -z'
'x, -y-1/2, z-1/2'

loop_
_atom_site_label
_atom_site_type_symbol
_atom_site_fract_x
_atom_site_fract_y
_atom_site_fract_z
_atom_site_U_iso_or_equiv
_atom_site_adp_type
_atom_site_occupancy
_atom_site_site_symmetry_order
_atom_site_calc_flag
_atom_site_refinement_flags_posn
_atom_site_refinement_flags_adp
_atom_site_refinement_flags_occupancy
_atom_site_disorder_assembly
_atom_site_disorder_group
S1 S 0.62343(3) 0.48721(6) 0.38269(5) 0.03481(17) Uani 1 1 d . . . . .
N1 N 0.68145(9) 0.3998(2) 0.67402(15) 0.0344(3) Uani 1 1 d . . . . .
N2 N 0.72928(9) 0.2166(2) 0.50114(16) 0.0341(3) Uani 1 1 d . . . . .
H2 H 0.729426 0.199348 0.404688 0.041 Uiso 1 1 calc R U . . .
C1 C 0.53435(12) 0.7612(3) 0.4767(2) 0.0432(4) Uani 1 1 d . . . . .
H1A H 0.517270 0.826044 0.554819 0.052 Uiso 1 1 calc R U . . .
H1B H 0.513227 0.795423 0.372380 0.052 Uiso 1 1 calc R U . . .
C2 C 0.58778(11) 0.6226(2) 0.5135(2) 0.0346(4) Uani 1 1 d . . . . .
C3 C 0.62615(13) 0.5540(3) 0.6750(2) 0.0412(4) Uani 1 1 d . . . . .
H3A H 0.656853 0.656576 0.737166 0.049 Uiso 1 1 calc R U . . .
H3B H 0.582270 0.514058 0.722876 0.049 Uiso 1 1 calc R U . . .
C4 C 0.68440(10) 0.3548(2) 0.53786(18) 0.0299(3) Uani 1 1 d . . . . .
C5 C 0.77783(10) 0.0945(2) 0.61917(18) 0.0314(4) Uani 1 1 d . . . . .
H5 H 0.745108 0.067682 0.694762 0.038 Uiso 1 1 calc R U . . .
C6 C 0.85813(12) 0.1834(3) 0.7046(2) 0.0425(4) Uani 1 1 d . . . . .
H6A H 0.846672 0.299985 0.753242 0.051 Uiso 1 1 calc R U . . .
H6B H 0.890959 0.214344 0.631407 0.051 Uiso 1 1 calc R U . . .
C7 C 0.90704(14) 0.0524(3) 0.8273(3) 0.0521(5) Uani 1 1 d . . . . .
H7A H 0.960170 0.110642 0.878913 0.063 Uiso 1 1 calc R U . . .
H7B H 0.876229 0.030046 0.905394 0.063 Uiso 1 1 calc R U . . .
C8 C 0.92267(14) -0.1314(3) 0.7572(3) 0.0590(6) Uani 1 1 d . . . . .
H8A H 0.958844 -0.110662 0.687996 0.071 Uiso 1 1 calc R U . . .
H8B H 0.951247 -0.216776 0.839683 0.071 Uiso 1 1 calc R U . . .
C9 C 0.84332(16) -0.2193(3) 0.6683(3) 0.0554(6) Uani 1 1 d . . . . .
H9A H 0.810315 -0.254746 0.740116 0.066 Uiso 1 1 calc R U . . .
H9B H 0.855848 -0.333616 0.617895 0.066 Uiso 1 1 calc R U . . .
C10 C 0.79306(14) -0.0878(3) 0.5466(2) 0.0451(5) Uani 1 1 d . . . . .
H10A H 0.823022 -0.063986 0.467479 0.054 Uiso 1 1 calc R U . . .
H10B H 0.739851 -0.146488 0.496110 0.054 Uiso 1 1 calc R U . . .

loop_
_atom_site_aniso_label
_atom_site_aniso_U_11
_atom_site_aniso_U_22
_atom_site_aniso_U_33
_atom_site_aniso_U_23
_atom_site_aniso_U_13
_atom_site_aniso_U_12
S1 0.0411(3) 0.0349(3) 0.0262(3) 0.00332(15) 0.00465(18) 0.00657(16)
N1 0.0439(8) 0.0316(7) 0.0254(7) 0.0001(5) 0.0049(6) 0.0074(6)
N2 0.0432(8) 0.0336(7) 0.0232(7) -0.0001(5) 0.0046(6) 0.0080(6)
C1 0.0501(11) 0.0344(9) 0.0465(11) 0.0071(8) 0.0148(9) 0.0087(8)
C2 0.0386(9) 0.0301(8) 0.0345(9) 0.0015(7) 0.0082(7) 0.0009(7)
C3 0.0518(11) 0.0391(9) 0.0309(9) -0.0031(7) 0.0074(8) 0.0130(8)
C4 0.0344(8) 0.0276(8) 0.0255(8) 0.0002(6) 0.0036(6) 0.0004(6)
C5 0.0372(8) 0.0298(8) 0.0258(8) 0.0020(6) 0.0056(6) 0.0037(7)
C6 0.0433(10) 0.0367(9) 0.0417(10) 0.0035(8) 0.0007(8) -0.0016(8)
C7 0.0458(11) 0.0526(12) 0.0472(12) 0.0067(10) -0.0076(9) 0.0037(9)
C8 0.0567(13) 0.0617(14) 0.0546(13) 0.0123(11) 0.0069(11) 0.0258(11)
C9 0.0806(16) 0.0326(10) 0.0480(12) 0.0038(9) 0.0073(11) 0.0177(10)
C10 0.0626(12) 0.0317(9) 0.0366(10) -0.0026(7) 0.0044(9) 0.0102(8)

loop_
_atom_type_symbol
_atom_type_description
_atom_type_scat_dispersion_real
_atom_type_scat_dispersion_imag
_atom_type_scat_source
C C 0.0137 0.0067 'International Tables Vol C Tables 4.2.6.8 and 6.1.1.4'
H H 0.0000 0.0000 'International Tables Vol C Tables 4.2.6.8 and 6.1.1.4'
N N 0.0241 0.0134 'International Tables Vol C Tables 4.2.6.8 and 6.1.1.4'
S S 0.2925 0.4295 'International Tables Vol C Tables 4.2.6.8 and 6.1.1.4'

loop_
_geom_angle_atom_site_label_1
_geom_angle_atom_site_label_2
_geom_angle_atom_site_label_3
_geom_angle
_geom_angle_site_symmetry_1
_geom_angle_site_symmetry_3
_geom_angle_publ_flag
C2 S1 C4 89.82(8) . . ?
C4 N1 C3 112.46(14) . . ?
C4 N2 H2 119.6 . . ?
C4 N2 C5 120.83(14) . . ?
C5 N2 H2 119.6 . . ?
H1A C1 H1B 120.0 . . ?
C2 C1 H1A 120.0 . . ?
C2 C1 H1B 120.0 . . ?
C1 C2 S1 125.32(15) . . ?
C1 C2 C3 125.35(17) . . ?
C3 C2 S1 109.31(12) . . ?
N1 C3 C2 111.04(14) . . ?
N1 C3 H3A 109.4 . . ?
N1 C3 H3B 109.4 . . ?
C2 C3 H3A 109.4 . . ?
C2 C3 H3B 109.4 . . ?
H3A C3 H3B 108.0 . . ?
N1 C4 S1 117.36(13) . . ?
N1 C4 N2 125.91(15) . . ?
N2 C4 S1 116.73(12) . . ?
N2 C5 H5 108.1 . . ?
N2 C5 C6 112.08(14) . . ?
N2 C5 C10 109.38(14) . . ?
C6 C5 H5 108.1 . . ?
C6 C5 C10 110.93(15) . . ?
C10 C5 H5 108.1 . . ?
C5 C6 H6A 109.5 . . ?
C5 C6 H6B 109.5 . . ?
C5 C6 C7 110.64(16) . . ?
H6A C6 H6B 108.1 . . ?
C7 C6 H6A 109.5 . . ?
C7 C6 H6B 109.5 . . ?
C6 C7 H7A 109.5 . . ?
C6 C7 H7B 109.5 . . ?
H7A C7 H7B 108.1 . . ?
C8 C7 C6 110.87(18) . . ?
C8 C7 H7A 109.5 . . ?
C8 C7 H7B 109.5 . . ?
C7 C8 H8A 109.4 . . ?
C7 C8 H8B 109.4 . . ?
H8A C8 H8B 108.0 . . ?
C9 C8 C7 111.25(18) . . ?
C9 C8 H8A 109.4 . . ?
C9 C8 H8B 109.4 . . ?
C8 C9 H9A 109.2 . . ?
C8 C9 H9B 109.2 . . ?
C8 C9 C10 111.88(19) . . ?
H9A C9 H9B 107.9 . . ?
C10 C9 H9A 109.2 . . ?
C10 C9 H9B 109.2 . . ?
C5 C10 C9 110.47(16) . . ?
C5 C10 H10A 109.6 . . ?
C5 C10 H10B 109.6 . . ?
C9 C10 H10A 109.6 . . ?
C9 C10 H10B 109.6 . . ?
H10A C10 H10B 108.1 . . ?

loop_
_geom_bond_atom_site_label_1
_geom_bond_atom_site_label_2
_geom_bond_distance
_geom_bond_site_symmetry_2
_geom_bond_publ_flag
S1 C2 1.7521(18) . ?
S1 C4 1.7856(16) . ?
N1 C3 1.451(2) . ?
N1 C4 1.284(2) . ?
N2 H2 0.8800 . ?
N2 C4 1.343(2) . ?
N2 C5 1.460(2) . ?
C1 H1A 0.9500 . ?
C1 H1B 0.9500 . ?
C1 C2 1.328(2) . ?
C2 C3 1.518(2) . ?
C3 H3A 0.9900 . ?
C3 H3B 0.9900 . ?
C5 H5 1.0000 . ?
C5 C6 1.516(2) . ?
C5 C10 1.519(2) . ?
C6 H6A 0.9900 . ?
C6 H6B 0.9900 . ?
C6 C7 1.526(3) . ?
C7 H7A 0.9900 . ?
C7 H7B 0.9900 . ?
C7 C8 1.519(3) . ?
C8 H8A 0.9900 . ?
C8 H8B 0.9900 . ?
C8 C9 1.510(4) . ?
C9 H9A 0.9900 . ?
C9 H9B 0.9900 . ?
C9 C10 1.530(3) . ?
C10 H10A 0.9900 . ?
C10 H10B 0.9900 . ?

loop_
_geom_torsion_atom_site_label_1
_geom_torsion_atom_site_label_2
_geom_torsion_atom_site_label_3
_geom_torsion_atom_site_label_4
_geom_torsion
_geom_torsion_site_symmetry_1
_geom_torsion_site_symmetry_2
_geom_torsion_site_symmetry_3
_geom_torsion_site_symmetry_4
_geom_torsion_publ_flag
S1 C2 C3 N1 0.8(2) . . . . ?
N2 C5 C6 C7 179.78(16) . . . . ?
N2 C5 C10 C9 -179.53(17) . . . . ?
C1 C2 C3 N1 179.65(18) . . . . ?
C2 S1 C4 N1 -0.25(15) . . . . ?
C2 S1 C4 N2 179.72(14) . . . . ?
C3 N1 C4 S1 0.8(2) . . . . ?
C3 N1 C4 N2 -179.17(17) . . . . ?
C4 S1 C2 C1 -179.18(18) . . . . ?
C4 S1 C2 C3 -0.36(14) . . . . ?
C4 N1 C3 C2 -1.0(2) . . . . ?
C4 N2 C5 C6 -79.4(2) . . . . ?
C4 N2 C5 C10 157.13(16) . . . . ?
C5 N2 C4 S1 -176.85(12) . . . . ?
C5 N2 C4 N1 3.1(3) . . . . ?
C5 C6 C7 C8 56.8(2) . . . . ?
C6 C5 C10 C9 56.3(2) . . . . ?
C6 C7 C8 C9 -55.4(3) . . . . ?
C7 C8 C9 C10 54.8(3) . . . . ?
C8 C9 C10 C5 -55.1(3) . . . . ?
C10 C5 C6 C7 -57.6(2) . . . . ?
